data_7225357
loop_
_publ_author_name
'Muthumari, Subramanian'
'Ramesh, Rengan'

_publ_section_title
;
 Highly efficient palladium(ii) hydrazone based catalysts for the Suzuki
 coupling reaction in aqueous medium
;
_journal_issue 57
_journal_name_full 'RSC Adv.'
_journal_page_first 52101
_journal_paper_doi 10.1039/C6RA06734D
_journal_volume 6
_journal_year 2016
_chemical_formula_moiety 'C32 H28 Cl N2 O2 P Pd S'
_chemical_formula_sum 'C32 H28 Cl N2 O2 P Pd S'
_chemical_formula_weight 677.44
_chemical_name_systematic
; 
 ? 
;
_space_group_IT_number 2
_symmetry_cell_setting triclinic
_symmetry_space_group_name_Hall '-P 1'
_symmetry_space_group_name_H-M 'P -1'
_atom_sites_solution_hydrogens geom
_atom_sites_solution_primary direct
_atom_sites_solution_secondary difmap
_audit_creation_method SHELXL-97
_audit_update_record
;
2015-11-04 deposited with the CCDC.
2016-05-23 downloaded from the CCDC.
;
_cell_angle_alpha 112.769(12)
_cell_angle_beta 101.774(12)
_cell_angle_gamma 97.141(13)
_cell_formula_units_Z 4
_cell_length_a 9.605(2)
_cell_length_b 18.386(5)
_cell_length_c 19.197(5)
_cell_measurement_reflns_used 4100
_cell_measurement_temperature 296(2)
_cell_measurement_theta_max 29
_cell_measurement_theta_min 2.8
_cell_volume 2981.6(13)
_computing_cell_refinement 'APEX2/SAINT (Bruker, 2004)'
_computing_data_collection 'APEX2 (Bruker, 2004)'
_computing_data_reduction 'SAINT/XPREP (Bruker, 2004)'
_computing_molecular_graphics 'ORTEP3 (Farrugia, 1997)'
_computing_publication_material 'SHELXL-2008 (Sheldrick, 2008)'
_computing_structure_refinement 'SHELXL-2014 (Sheldrick, 2014)'
_computing_structure_solution 'SIR92 (Altornare et al., 1993)'
_diffrn_ambient_temperature 296(2)
_diffrn_measured_fraction_theta_full 0.975
_diffrn_measured_fraction_theta_max 0.975
_diffrn_measurement_device_type 'Bruker Smart Apex II CCD Diffractometer'
_diffrn_measurement_method '\w and \f'
_diffrn_radiation_monochromator graphite
_diffrn_radiation_source 'fine-focus sealed tube'
_diffrn_radiation_type MoK\a
_diffrn_radiation_wavelength 0.71073
_diffrn_reflns_av_R_equivalents 0.0389
_diffrn_reflns_av_sigmaI/netI 0.0400
_diffrn_reflns_limit_h_max 13
_diffrn_reflns_limit_h_min -13
_diffrn_reflns_limit_k_max 25
_diffrn_reflns_limit_k_min -25
_diffrn_reflns_limit_l_max 26
_diffrn_reflns_limit_l_min -27
_diffrn_reflns_number 62787
_diffrn_reflns_theta_full 30.11
_diffrn_reflns_theta_max 30.11
_diffrn_reflns_theta_min 1.20
_exptl_absorpt_coefficient_mu 0.868
_exptl_absorpt_correction_T_max 0.901
_exptl_absorpt_correction_T_min 0.870
_exptl_absorpt_correction_type multi-scan
_exptl_absorpt_process_details 'SADABS;Sheldrick, 1996'
_exptl_crystal_colour brown
_exptl_crystal_density_diffrn 1.509
_exptl_crystal_density_method 'not measured'
_exptl_crystal_description block
_exptl_crystal_F_000 1376
_exptl_crystal_size_max 0.16
_exptl_crystal_size_mid 0.14
_exptl_crystal_size_min 0.12
_refine_diff_density_max 0.770
_refine_diff_density_min -1.008
_refine_diff_density_rms 0.229
_refine_ls_extinction_method none
_refine_ls_goodness_of_fit_ref 0.846
_refine_ls_hydrogen_treatment mixed
_refine_ls_matrix_type full
_refine_ls_number_parameters 725
_refine_ls_number_reflns 17147
_refine_ls_number_restraints 0
_refine_ls_restrained_S_all 0.846
_refine_ls_R_factor_all 0.0693
_refine_ls_R_factor_gt 0.0380
_refine_ls_shift/su_max 0.004
_refine_ls_shift/su_mean 0.000
_refine_ls_structure_factor_coef Fsqd
_refine_ls_weighting_details 'calc w=1/[\s^2^(Fo^2^)+(0.1135P)^2^+2.7079P] where P=(Fo^2^+2Fc^2^)/3'
_refine_ls_weighting_scheme calc
_refine_ls_wR_factor_gt 0.1168
_refine_ls_wR_factor_ref 0.1686
_reflns_number_gt 11546
_reflns_number_total 17579
_reflns_threshold_expression >2sigma(I)
_cod_data_source_file c6ra06734d2.cif
_cod_data_source_block sm30_0m
_cod_database_code 7225357

loop_
_symmetry_equiv_pos_as_xyz
'x, y, z'
'-x, -y, -z'

loop_
_atom_site_label
_atom_site_type_symbol
_atom_site_fract_x
_atom_site_fract_y
_atom_site_fract_z
_atom_site_U_iso_or_equiv
_atom_site_adp_type
_atom_site_occupancy
_atom_site_symmetry_multiplicity
_atom_site_calc_flag
_atom_site_refinement_flags
Pd1 Pd 1.05806(2) 0.060857(13) 0.241310(12) 0.03558(8) Uani 1 1 d .
Pd2 Pd 1.05313(2) 0.565020(15) 0.239802(13) 0.04146(8) Uani 1 1 d .
Cl2 Cl 1.28706(11) 0.55002(9) 0.25420(8) 0.0878(4) Uani 1 1 d .
P2 P 1.03472(8) 0.53091(5) 0.33978(5) 0.03919(17) Uani 1 1 d .
S1 S 1.00010(11) 0.14332(6) 0.00397(5) 0.0527(2) Uani 1 1 d .
S2 S 0.98889(11) 0.64289(6) -0.00078(5) 0.0540(2) Uani 1 1 d .
P1 P 1.04437(8) 0.03325(5) 0.34590(4) 0.03604(16) Uani 1 1 d .
Cl1 Cl 1.28062(10) 0.03057(7) 0.24738(6) 0.0605(2) Uani 1 1 d .
O1 O 0.8700(2) 0.09873(14) 0.23025(13) 0.0438(5) Uani 1 1 d .
O2 O 0.3867(3) 0.2829(2) 0.15962(18) 0.0715(8) Uani 1 1 d .
O3 O 0.8615(2) 0.59843(14) 0.22733(13) 0.0449(5) Uani 1 1 d .
O4 O 0.3702(3) 0.77827(19) 0.16248(18) 0.0703(8) Uani 1 1 d .
N1 N 0.9407(3) 0.12760(16) 0.13344(14) 0.0397(5) Uani 1 1 d .
N4 N 1.0494(3) 0.59747(16) 0.14880(14) 0.0384(5) Uani 1 1 d .
N3 N 0.9330(3) 0.63214(16) 0.13321(14) 0.0397(5) Uani 1 1 d .
C1 C 0.8551(3) 0.12868(18) 0.17849(16) 0.0375(6) Uani 1 1 d .
N2 N 1.0556(3) 0.09182(15) 0.14903(14) 0.0358(5) Uani 1 1 d .
C9 C 1.1388(3) 0.07897(18) 0.10309(17) 0.0393(6) Uani 1 1 d .
H9 H 1.2152 0.0554 0.1148 0.047 Uiso 1 1 calc R
C10 C 1.1283(3) 0.09650(18) 0.03605(18) 0.0400(6) Uani 1 1 d .
C13 C 1.2207(4) 0.0777(2) -0.0127(2) 0.0491(7) Uani 1 1 d .
C14 C 1.3424(4) 0.0379(3) -0.0021(3) 0.0661(10) Uani 1 1 d .
H14C H 1.4184 0.0742 0.0441 0.099 Uiso 1 1 calc R
H14A H 1.3798 0.0238 -0.0472 0.099 Uiso 1 1 calc R
H14B H 1.3081 -0.0102 0.0037 0.099 Uiso 1 1 calc R
C12 C 1.1831(5) 0.1019(2) -0.0747(2) 0.0637(10) Uani 1 1 d .
H12 H 1.2326 0.0936 -0.1130 0.076 Uiso 1 1 calc R
C11 C 1.0700(5) 0.1377(3) -0.0727(2) 0.0654(10) Uani 1 1 d .
H11 H 1.0334 0.1573 -0.1090 0.078 Uiso 1 1 calc R
C2 C 0.7304(3) 0.16736(19) 0.16993(17) 0.0404(6) Uani 1 1 d .
C3 C 0.6259(4) 0.1635(2) 0.2102(2) 0.0545(8) Uani 1 1 d .
H3 H 0.6333 0.1349 0.2410 0.065 Uiso 1 1 calc R
C4 C 0.5115(4) 0.2017(3) 0.2050(2) 0.0621(10) Uani 1 1 d .
H4 H 0.4424 0.1984 0.2319 0.075 Uiso 1 1 calc R
C5 C 0.5000(4) 0.2449(2) 0.1594(2) 0.0538(8) Uani 1 1 d .
C8 C 0.3604(6) 0.3209(3) 0.1085(3) 0.0885(16) Uani 1 1 d .
H8C H 0.4470 0.3597 0.1183 0.133 Uiso 1 1 calc R
H8B H 0.2821 0.3479 0.1173 0.133 Uiso 1 1 calc R
H8A H 0.3343 0.2809 0.0550 0.133 Uiso 1 1 calc R
C6 C 0.6007(4) 0.2473(2) 0.1168(2) 0.0566(9) Uani 1 1 d .
H6 H 0.5916 0.2746 0.0848 0.068 Uiso 1 1 calc R
C7 C 0.7145(4) 0.2085(2) 0.1227(2) 0.0509(8) Uani 1 1 d .
H7 H 0.7817 0.2101 0.0943 0.061 Uiso 1 1 calc R
C15 C 1.1317(4) 0.12173(18) 0.43850(18) 0.0428(6) Uani 1 1 d .
C20 C 1.2693(4) 0.1643(2) 0.4485(2) 0.0597(9) Uani 1 1 d .
H20 H 1.3133 0.1487 0.4077 0.072 Uiso 1 1 calc R
C19 C 1.3413(5) 0.2297(3) 0.5190(3) 0.0789(13) Uani 1 1 d .
H19 H 1.4340 0.2576 0.5252 0.095 Uiso 1 1 calc R
C18 C 1.2802(6) 0.2540(2) 0.5790(2) 0.0770(13) Uani 1 1 d .
H18 H 1.3305 0.2982 0.6261 0.092 Uiso 1 1 calc R
C17 C 1.1426(5) 0.2132(3) 0.5704(2) 0.0684(11) Uani 1 1 d .
H17 H 1.0994 0.2305 0.6114 0.082 Uiso 1 1 calc R
C16 C 1.0684(4) 0.1461(2) 0.50050(19) 0.0548(8) Uani 1 1 d .
H16 H 0.9769 0.1177 0.4953 0.066 Uiso 1 1 calc R
C21 C 0.8578(3) 0.00477(19) 0.34781(18) 0.0420(6) Uani 1 1 d .
C26 C 0.7672(3) 0.0586(2) 0.34787(19) 0.0480(7) Uani 1 1 d .
H26 H 0.8041 0.1085 0.3492 0.058 Uiso 1 1 calc R
C25 C 0.6237(4) 0.0378(2) 0.3459(2) 0.0550(8) Uani 1 1 d .
H25 H 0.5638 0.0739 0.3464 0.066 Uiso 1 1 calc R
C24 C 0.5675(4) -0.0366(3) 0.3434(2) 0.0628(9) Uani 1 1 d .
H24 H 0.4697 -0.0509 0.3409 0.075 Uiso 1 1 calc R
C23 C 0.6567(4) -0.0890(2) 0.3445(3) 0.0672(10) Uani 1 1 d .
H23 H 0.6195 -0.1385 0.3439 0.081 Uiso 1 1 calc R
C22 C 0.8016(4) -0.0690(2) 0.3465(2) 0.0551(8) Uani 1 1 d .
H22 H 0.8612 -0.1050 0.3469 0.066 Uiso 1 1 calc R
C27 C 1.1297(3) -0.04721(18) 0.35403(18) 0.0421(6) Uani 1 1 d .
C28 C 1.2198(4) -0.0387(2) 0.42411(19) 0.0503(7) Uani 1 1 d .
H28 H 1.2379 0.0091 0.4692 0.060 Uiso 1 1 calc R
C29 C 1.2833(4) -0.1018(2) 0.4271(2) 0.0647(10) Uani 1 1 d .
H29 H 1.3444 -0.0958 0.4743 0.078 Uiso 1 1 calc R
C30 C 1.2565(5) -0.1725(2) 0.3613(3) 0.0677(11) Uani 1 1 d .
H30 H 1.2999 -0.2142 0.3637 0.081 Uiso 1 1 calc R
C31 C 1.1656(5) -0.1822(2) 0.2914(3) 0.0682(11) Uani 1 1 d .
H31 H 1.1464 -0.2307 0.2468 0.082 Uiso 1 1 calc R
C32 C 1.1029(5) -0.1197(2) 0.2876(2) 0.0617(10) Uani 1 1 d .
H32 H 1.0422 -0.1262 0.2402 0.074 Uiso 1 1 calc R
C47 C 1.1674(3) 0.60244(19) 0.43075(19) 0.0438(7) Uani 1 1 d .
C48 C 1.2491(4) 0.5798(2) 0.4834(2) 0.0546(8) Uani 1 1 d .
H48 H 1.2393 0.5253 0.4726 0.065 Uiso 1 1 calc R
C49 C 1.3462(5) 0.6382(3) 0.5524(2) 0.0707(11) Uani 1 1 d .
H49 H 1.4012 0.6225 0.5878 0.085 Uiso 1 1 calc R
C50 C 1.3617(5) 0.7190(3) 0.5689(2) 0.0721(11) Uani 1 1 d .
H50 H 1.4278 0.7577 0.6151 0.086 Uiso 1 1 calc R
C51 C 1.2793(5) 0.7424(3) 0.5172(3) 0.0724(12) Uani 1 1 d .
H51 H 1.2879 0.7971 0.5288 0.087 Uiso 1 1 calc R
C52 C 1.1842(4) 0.6846(2) 0.4483(2) 0.0613(9) Uani 1 1 d .
H52 H 1.1303 0.7006 0.4128 0.074 Uiso 1 1 calc R
C53 C 0.8596(3) 0.5352(2) 0.36133(19) 0.0438(7) Uani 1 1 d .
C54 C 0.7336(4) 0.4912(3) 0.3010(2) 0.0636(10) Uani 1 1 d .
H54 H 0.7402 0.4624 0.2504 0.076 Uiso 1 1 calc R
C55 C 0.5991(4) 0.4898(3) 0.3153(3) 0.0717(11) Uani 1 1 d .
H55 H 0.5153 0.4600 0.2743 0.086 Uiso 1 1 calc R
C56 C 0.5879(4) 0.5318(3) 0.3887(3) 0.0665(10) Uani 1 1 d .
H56 H 0.4966 0.5306 0.3981 0.080 Uiso 1 1 calc R
C57 C 0.7104(4) 0.5756(2) 0.4489(2) 0.0604(9) Uani 1 1 d .
H57 H 0.7022 0.6040 0.4993 0.072 Uiso 1 1 calc R
C58 C 0.8465(4) 0.5780(2) 0.4356(2) 0.0507(7) Uani 1 1 d .
H58 H 0.9294 0.6087 0.4768 0.061 Uiso 1 1 calc R
C59 C 1.0566(3) 0.43067(19) 0.32973(18) 0.0439(7) Uani 1 1 d .
C60 C 1.1645(5) 0.3984(3) 0.2980(3) 0.0755(13) Uani 1 1 d .
H60 H 1.2205 0.4263 0.2781 0.091 Uiso 1 1 calc R
C61 C 1.1892(7) 0.3249(3) 0.2957(4) 0.0923(16) Uani 1 1 d .
H61 H 1.2624 0.3041 0.2748 0.111 Uiso 1 1 calc R
C62 C 1.1060(5) 0.2823(2) 0.3242(3) 0.0724(11) Uani 1 1 d .
H62 H 1.1240 0.2335 0.3234 0.087 Uiso 1 1 calc R
C63 C 0.9971(5) 0.3125(2) 0.3536(2) 0.0703(11) Uani 1 1 d .
H63 H 0.9391 0.2835 0.3718 0.084 Uiso 1 1 calc R
C64 C 0.9723(4) 0.3865(2) 0.3565(2) 0.0596(9) Uani 1 1 d .
H64 H 0.8979 0.4065 0.3767 0.071 Uiso 1 1 calc R
C41 C 1.1314(3) 0.58390(19) 0.10240(18) 0.0402(6) Uani 1 1 d .
H41 H 1.2089 0.5613 0.1149 0.048 Uiso 1 1 calc R
C42 C 1.1195(3) 0.59894(19) 0.03352(18) 0.0410(6) Uani 1 1 d .
C45 C 1.2127(4) 0.5799(2) -0.01448(19) 0.0479(7) Uani 1 1 d .
C46 C 1.3370(4) 0.5408(3) -0.0027(2) 0.0646(10) Uani 1 1 d .
H46C H 1.4151 0.5790 0.0414 0.097 Uiso 1 1 calc R
H46A H 1.3708 0.5233 -0.0490 0.097 Uiso 1 1 calc R
H46B H 1.3053 0.4949 0.0071 0.097 Uiso 1 1 calc R
C44 C 1.1742(5) 0.6021(3) -0.0777(2) 0.0653(11) Uani 1 1 d .
H44 H 1.2245 0.5936 -0.1157 0.078 Uiso 1 1 calc R
C43 C 1.0600(5) 0.6360(3) -0.0778(2) 0.0676(11) Uani 1 1 d .
H43 H 1.0226 0.6539 -0.1153 0.081 Uiso 1 1 calc R
C33 C 0.8462(3) 0.63032(18) 0.17699(17) 0.0381(6) Uani 1 1 d .
C34 C 0.7189(3) 0.66725(19) 0.16924(17) 0.0397(6) Uani 1 1 d .
C35 C 0.6122(4) 0.6574(2) 0.20629(18) 0.0445(7) Uani 1 1 d .
H35 H 0.6190 0.6255 0.2339 0.053 Uiso 1 1 calc R
C36 C 0.4966(4) 0.6947(2) 0.2023(2) 0.0522(8) Uani 1 1 d .
H36 H 0.4259 0.6879 0.2273 0.063 Uiso 1 1 calc R
C37 C 0.4854(4) 0.7424(2) 0.1610(2) 0.0519(8) Uani 1 1 d .
C40 C 0.3530(6) 0.8279(4) 0.1226(3) 0.0950(17) Uani 1 1 d .
H40C H 0.4424 0.8673 0.1388 0.142 Uiso 1 1 calc R
H40A H 0.2761 0.8550 0.1348 0.142 Uiso 1 1 calc R
H40B H 0.3288 0.7953 0.0670 0.142 Uiso 1 1 calc R
C38 C 0.5888(4) 0.7506(2) 0.1217(2) 0.0554(8) Uani 1 1 d .
H38 H 0.5805 0.7811 0.0927 0.066 Uiso 1 1 calc R
C39 C 0.7041(4) 0.7129(2) 0.1264(2) 0.0514(8) Uani 1 1 d .
H39 H 0.7733 0.7184 0.1001 0.062 Uiso 1 1 calc R

loop_
_atom_site_aniso_label
_atom_site_aniso_U_11
_atom_site_aniso_U_22
_atom_site_aniso_U_33
_atom_site_aniso_U_23
_atom_site_aniso_U_13
_atom_site_aniso_U_12
Pd1 0.03284(12) 0.04276(13) 0.03749(13) 0.02236(10) 0.00921(9) 0.01336(9)
Pd2 0.03385(13) 0.06000(16) 0.04506(14) 0.03478(12) 0.01288(10) 0.01549(11)
Cl2 0.0425(5) 0.1642(12) 0.1267(10) 0.1206(10) 0.0369(6) 0.0445(6)
P2 0.0349(4) 0.0522(4) 0.0426(4) 0.0304(4) 0.0124(3) 0.0141(3)
S1 0.0608(5) 0.0627(5) 0.0481(4) 0.0339(4) 0.0165(4) 0.0232(4)
S2 0.0617(5) 0.0663(5) 0.0516(5) 0.0379(4) 0.0196(4) 0.0256(4)
P1 0.0368(4) 0.0392(4) 0.0372(4) 0.0211(3) 0.0087(3) 0.0123(3)
Cl1 0.0433(4) 0.0939(7) 0.0722(6) 0.0553(5) 0.0217(4) 0.0352(5)
O1 0.0394(11) 0.0599(13) 0.0471(12) 0.0326(11) 0.0161(9) 0.0228(10)
O2 0.0570(16) 0.094(2) 0.0709(17) 0.0335(16) 0.0183(14) 0.0481(16)
O3 0.0424(12) 0.0612(13) 0.0480(12) 0.0354(11) 0.0173(10) 0.0212(10)
O4 0.0576(16) 0.0805(19) 0.0789(19) 0.0301(16) 0.0244(14) 0.0399(15)
N1 0.0374(13) 0.0507(14) 0.0390(12) 0.0240(11) 0.0118(10) 0.0182(11)
N4 0.0340(12) 0.0501(14) 0.0405(12) 0.0263(11) 0.0117(10) 0.0164(10)
N3 0.0372(13) 0.0520(14) 0.0394(12) 0.0256(11) 0.0139(10) 0.0163(11)
C1 0.0352(14) 0.0450(15) 0.0360(14) 0.0203(12) 0.0081(11) 0.0142(12)
N2 0.0358(12) 0.0400(12) 0.0355(12) 0.0195(10) 0.0082(10) 0.0136(10)
C9 0.0350(14) 0.0454(15) 0.0420(15) 0.0201(13) 0.0132(12) 0.0153(12)
C10 0.0391(15) 0.0429(15) 0.0387(15) 0.0166(13) 0.0129(12) 0.0100(12)
C13 0.0466(18) 0.0475(17) 0.0463(17) 0.0120(14) 0.0191(15) 0.0027(14)
C14 0.049(2) 0.070(2) 0.071(3) 0.016(2) 0.0248(19) 0.0185(18)
C12 0.080(3) 0.063(2) 0.0432(18) 0.0178(17) 0.0284(19) -0.002(2)
C11 0.087(3) 0.075(3) 0.049(2) 0.038(2) 0.024(2) 0.020(2)
C2 0.0370(15) 0.0487(16) 0.0398(15) 0.0204(13) 0.0099(12) 0.0198(13)
C3 0.0479(19) 0.083(2) 0.0528(19) 0.0401(19) 0.0220(15) 0.0320(18)
C4 0.051(2) 0.097(3) 0.056(2) 0.039(2) 0.0258(17) 0.039(2)
C5 0.0447(18) 0.061(2) 0.0507(18) 0.0166(16) 0.0084(15) 0.0264(16)
C8 0.086(3) 0.101(4) 0.084(3) 0.038(3) 0.012(3) 0.063(3)
C6 0.055(2) 0.063(2) 0.069(2) 0.0405(19) 0.0182(18) 0.0290(17)
C7 0.0455(17) 0.064(2) 0.063(2) 0.0401(18) 0.0220(16) 0.0259(16)
C15 0.0504(17) 0.0377(15) 0.0416(15) 0.0193(13) 0.0083(13) 0.0133(13)
C20 0.058(2) 0.057(2) 0.056(2) 0.0200(18) 0.0124(17) 0.0029(17)
C19 0.082(3) 0.066(3) 0.064(3) 0.019(2) 0.006(2) -0.014(2)
C18 0.108(4) 0.051(2) 0.049(2) 0.0131(18) -0.002(2) 0.004(2)
C17 0.098(3) 0.070(2) 0.0429(19) 0.0236(18) 0.019(2) 0.039(2)
C16 0.063(2) 0.059(2) 0.0455(18) 0.0235(16) 0.0155(16) 0.0192(17)
C21 0.0397(15) 0.0490(16) 0.0411(15) 0.0248(14) 0.0093(12) 0.0071(13)
C26 0.0444(17) 0.0557(18) 0.0530(18) 0.0320(16) 0.0131(14) 0.0125(14)
C25 0.0396(17) 0.074(2) 0.062(2) 0.0395(19) 0.0129(15) 0.0168(16)
C24 0.0421(19) 0.075(3) 0.068(2) 0.034(2) 0.0102(17) -0.0004(17)
C23 0.061(2) 0.059(2) 0.085(3) 0.039(2) 0.020(2) -0.0010(18)
C22 0.054(2) 0.0534(19) 0.063(2) 0.0328(17) 0.0139(17) 0.0101(16)
C27 0.0477(17) 0.0444(16) 0.0449(16) 0.0256(14) 0.0161(13) 0.0194(13)
C28 0.060(2) 0.0550(18) 0.0485(17) 0.0305(15) 0.0156(15) 0.0254(16)
C29 0.077(3) 0.073(2) 0.069(2) 0.048(2) 0.024(2) 0.036(2)
C30 0.079(3) 0.065(2) 0.098(3) 0.057(2) 0.044(2) 0.039(2)
C31 0.090(3) 0.0440(19) 0.077(3) 0.0225(19) 0.038(2) 0.024(2)
C32 0.080(3) 0.052(2) 0.0476(19) 0.0153(16) 0.0118(18) 0.0243(19)
C47 0.0395(16) 0.0513(17) 0.0497(17) 0.0305(15) 0.0118(13) 0.0116(13)
C48 0.054(2) 0.058(2) 0.0557(19) 0.0349(17) 0.0039(16) 0.0100(16)
C49 0.071(3) 0.082(3) 0.055(2) 0.037(2) -0.0012(19) 0.008(2)
C50 0.071(3) 0.076(3) 0.052(2) 0.021(2) 0.009(2) -0.008(2)
C51 0.087(3) 0.051(2) 0.073(3) 0.025(2) 0.018(2) 0.007(2)
C52 0.064(2) 0.054(2) 0.071(2) 0.0354(19) 0.0090(19) 0.0153(18)
C53 0.0374(15) 0.0604(19) 0.0497(17) 0.0356(16) 0.0169(13) 0.0175(14)
C54 0.0452(19) 0.092(3) 0.052(2) 0.030(2) 0.0125(16) 0.0144(19)
C55 0.043(2) 0.105(3) 0.070(3) 0.042(3) 0.0095(18) 0.015(2)
C56 0.049(2) 0.090(3) 0.085(3) 0.051(2) 0.031(2) 0.030(2)
C57 0.060(2) 0.072(2) 0.068(2) 0.038(2) 0.0338(19) 0.0277(19)
C58 0.0488(18) 0.0568(19) 0.0542(19) 0.0296(16) 0.0157(15) 0.0154(15)
C59 0.0455(17) 0.0469(16) 0.0412(15) 0.0203(14) 0.0120(13) 0.0117(13)
C60 0.082(3) 0.071(3) 0.107(3) 0.050(3) 0.060(3) 0.036(2)
C61 0.108(4) 0.071(3) 0.125(4) 0.044(3) 0.067(4) 0.047(3)
C62 0.090(3) 0.0412(19) 0.075(3) 0.0174(19) 0.013(2) 0.017(2)
C63 0.090(3) 0.051(2) 0.076(3) 0.032(2) 0.031(2) 0.010(2)
C64 0.066(2) 0.057(2) 0.070(2) 0.0334(18) 0.0311(19) 0.0178(17)
C41 0.0343(14) 0.0490(16) 0.0455(16) 0.0260(14) 0.0136(12) 0.0138(12)
C42 0.0402(15) 0.0444(16) 0.0431(15) 0.0214(13) 0.0144(13) 0.0116(13)
C45 0.0468(18) 0.0500(17) 0.0421(16) 0.0127(14) 0.0188(14) 0.0060(14)
C46 0.050(2) 0.070(2) 0.063(2) 0.013(2) 0.0240(18) 0.0176(18)
C44 0.081(3) 0.068(2) 0.0448(19) 0.0201(18) 0.0309(19) 0.001(2)
C43 0.086(3) 0.081(3) 0.051(2) 0.041(2) 0.025(2) 0.018(2)
C33 0.0349(14) 0.0454(15) 0.0375(14) 0.0206(12) 0.0090(11) 0.0128(12)
C34 0.0379(15) 0.0461(16) 0.0394(15) 0.0195(13) 0.0127(12) 0.0162(12)
C35 0.0446(17) 0.0523(18) 0.0408(15) 0.0201(14) 0.0163(13) 0.0163(14)
C36 0.0410(17) 0.067(2) 0.0477(18) 0.0187(16) 0.0195(14) 0.0173(16)
C37 0.0450(18) 0.0544(19) 0.0507(18) 0.0132(16) 0.0128(15) 0.0228(15)
C40 0.094(4) 0.113(4) 0.105(4) 0.055(3) 0.034(3) 0.075(3)
C38 0.056(2) 0.062(2) 0.064(2) 0.0365(19) 0.0210(17) 0.0285(17)
C39 0.0480(18) 0.063(2) 0.062(2) 0.0372(18) 0.0246(16) 0.0236(16)

loop_
_atom_type_symbol
_atom_type_description
_atom_type_scat_dispersion_real
_atom_type_scat_dispersion_imag
_atom_type_scat_source
C C 0.0033 0.0016 'International Tables Vol C Tables 4.2.6.8 and 6.1.1.4'
H H 0.0000 0.0000 'International Tables Vol C Tables 4.2.6.8 and 6.1.1.4'
N N 0.0061 0.0033 'International Tables Vol C Tables 4.2.6.8 and 6.1.1.4'
O O 0.0106 0.0060 'International Tables Vol C Tables 4.2.6.8 and 6.1.1.4'
P P 0.1023 0.0942 'International Tables Vol C Tables 4.2.6.8 and 6.1.1.4'
S S 0.1246 0.1234 'International Tables Vol C Tables 4.2.6.8 and 6.1.1.4'
Cl Cl 0.1484 0.1585 'International Tables Vol C Tables 4.2.6.8 and 6.1.1.4'
Pd Pd -0.9988 1.0072 'International Tables Vol C Tables 4.2.6.8 and 6.1.1.4'

loop_
_geom_angle_atom_site_label_1
_geom_angle_atom_site_label_2
_geom_angle_atom_site_label_3
_geom_angle
O1 Pd1 N2 78.66(9)
O1 Pd1 Cl1 172.07(7)
N2 Pd1 Cl1 94.44(7)
O1 Pd1 P1 96.17(6)
N2 Pd1 P1 174.64(6)
Cl1 Pd1 P1 90.62(3)
O3 Pd2 N4 78.77(9)
O3 Pd2 P2 95.68(6)
N4 Pd2 P2 174.41(7)
O3 Pd2 Cl2 169.19(7)
N4 Pd2 Cl2 94.22(7)
P2 Pd2 Cl2 91.37(3)
C53 P2 C47 104.52(15)
C53 P2 C59 103.10(14)
C47 P2 C59 106.07(14)
C53 P2 Pd2 113.27(10)
C47 P2 Pd2 110.45(10)
C59 P2 Pd2 118.26(10)
C11 S1 C10 91.61(18)
C43 S2 C42 91.33(19)
C21 P1 C27 105.10(14)
C21 P1 C15 105.63(15)
C27 P1 C15 104.99(14)
C21 P1 Pd1 112.81(10)
C27 P1 Pd1 116.24(10)
C15 P1 Pd1 111.21(10)
C1 O1 Pd1 110.77(17)
C5 O2 C8 118.6(3)
C33 O3 Pd2 110.57(18)
C37 O4 C40 118.8(4)
C1 N1 N2 111.2(2)
C41 N4 N3 117.9(2)
C41 N4 Pd2 128.5(2)
N3 N4 Pd2 113.32(17)
C33 N3 N4 111.0(2)
O1 C1 N1 125.7(2)
O1 C1 C2 117.3(2)
N1 C1 C2 117.1(2)
C9 N2 N1 117.5(2)
C9 N2 Pd1 129.2(2)
N1 N2 Pd1 113.19(17)
N2 C9 C10 127.9(3)
N2 C9 H9 116.1
C10 C9 H9 116.1
C13 C10 C9 124.1(3)
C13 C10 S1 110.8(2)
C9 C10 S1 125.1(2)
C10 C13 C12 111.3(3)
C10 C13 C14 125.0(3)
C12 C13 C14 123.6(3)
C13 C14 H14C 109.5
C13 C14 H14A 109.5
H14C C14 H14A 109.5
C13 C14 H14B 109.5
H14C C14 H14B 109.5
H14A C14 H14B 109.5
C11 C12 C13 113.8(3)
C11 C12 H12 123.1
C13 C12 H12 123.1
C12 C11 S1 112.5(3)
C12 C11 H11 123.8
S1 C11 H11 123.8
C7 C2 C3 118.4(3)
C7 C2 C1 121.3(3)
C3 C2 C1 120.3(3)
C4 C3 C2 121.0(3)
C4 C3 H3 119.5
C2 C3 H3 119.5
C3 C4 C5 119.9(3)
C3 C4 H4 120.1
C5 C4 H4 120.1
O2 C5 C4 116.0(3)
O2 C5 C6 124.1(3)
C4 C5 C6 119.9(3)
O2 C8 H8C 109.5
O2 C8 H8B 109.5
H8C C8 H8B 109.5
O2 C8 H8A 109.5
H8C C8 H8A 109.5
H8B C8 H8A 109.5
C7 C6 C5 119.4(3)
C7 C6 H6 120.3
C5 C6 H6 120.3
C2 C7 C6 121.4(3)
C2 C7 H7 119.3
C6 C7 H7 119.3
C20 C15 C16 118.8(3)
C20 C15 P1 118.4(3)
C16 C15 P1 122.7(3)
C19 C20 C15 120.1(4)
C19 C20 H20 120.0
C15 C20 H20 120.0
C18 C19 C20 121.4(4)
C18 C19 H19 119.3
C20 C19 H19 119.3
C19 C18 C17 119.8(4)
C19 C18 H18 120.1
C17 C18 H18 120.1
C18 C17 C16 120.1(4)
C18 C17 H17 119.9
C16 C17 H17 119.9
C15 C16 C17 119.8(4)
C15 C16 H16 120.1
C17 C16 H16 120.1
C22 C21 C26 119.3(3)
C22 C21 P1 122.4(2)
C26 C21 P1 118.2(2)
C25 C26 C21 120.0(3)
C25 C26 H26 120.0
C21 C26 H26 120.0
C26 C25 C24 120.4(3)
C26 C25 H25 119.8
C24 C25 H25 119.8
C23 C24 C25 119.7(3)
C23 C24 H24 120.2
C25 C24 H24 120.2
C24 C23 C22 120.6(3)
C24 C23 H23 119.7
C22 C23 H23 119.7
C21 C22 C23 120.0(3)
C21 C22 H22 120.0
C23 C22 H22 120.0
C28 C27 C32 118.9(3)
C28 C27 P1 122.2(2)
C32 C27 P1 118.9(2)
C27 C28 C29 120.0(3)
C27 C28 H28 120.0
C29 C28 H28 120.0
C30 C29 C28 120.4(4)
C30 C29 H29 119.8
C28 C29 H29 119.8
C29 C30 C31 120.3(3)
C29 C30 H30 119.8
C31 C30 H30 119.8
C30 C31 C32 119.7(4)
C30 C31 H31 120.1
C32 C31 H31 120.1
C31 C32 C27 120.6(4)
C31 C32 H32 119.7
C27 C32 H32 119.7
C48 C47 C52 118.8(3)
C48 C47 P2 123.5(3)
C52 C47 P2 117.7(2)
C47 C48 C49 120.2(3)
C47 C48 H48 119.9
C49 C48 H48 119.9
C50 C49 C48 120.5(4)
C50 C49 H49 119.8
C48 C49 H49 119.8
C49 C50 C51 120.0(4)
C49 C50 H50 120.0
C51 C50 H50 120.0
C52 C51 C50 119.7(4)
C52 C51 H51 120.2
C50 C51 H51 120.2
C51 C52 C47 121.0(3)
C51 C52 H52 119.5
C47 C52 H52 119.5
C58 C53 C54 118.4(3)
C58 C53 P2 122.9(3)
C54 C53 P2 118.6(3)
C55 C54 C53 120.7(4)
C55 C54 H54 119.7
C53 C54 H54 119.7
C56 C55 C54 120.3(4)
C56 C55 H55 119.9
C54 C55 H55 119.9
C55 C56 C57 120.1(4)
C55 C56 H56 120.0
C57 C56 H56 120.0
C56 C57 C58 120.5(4)
C56 C57 H57 119.8
C58 C57 H57 119.8
C53 C58 C57 120.1(3)
C53 C58 H58 120.0
C57 C58 H58 120.0
C64 C59 C60 118.3(3)
C64 C59 P2 121.5(2)
C60 C59 P2 120.1(3)
C61 C60 C59 120.4(4)
C61 C60 H60 119.8
C59 C60 H60 119.8
C62 C61 C60 120.5(4)
C62 C61 H61 119.7
C60 C61 H61 119.7
C63 C62 C61 119.5(4)
C63 C62 H62 120.3
C61 C62 H62 120.3
C62 C63 C64 120.3(4)
C62 C63 H63 119.9
C64 C63 H63 119.9
C59 C64 C63 121.0(3)
C59 C64 H64 119.5
C63 C64 H64 119.5
N4 C41 C42 128.6(3)
N4 C41 H41 115.7
C42 C41 H41 115.7
C45 C42 C41 124.2(3)
C45 C42 S2 110.9(2)
C41 C42 S2 124.9(2)
C42 C45 C44 111.3(3)
C42 C45 C46 125.4(3)
C44 C45 C46 123.4(3)
C45 C46 H46C 109.5
C45 C46 H46A 109.5
H46C C46 H46A 109.5
C45 C46 H46B 109.5
H46C C46 H46B 109.5
H46A C46 H46B 109.5
C43 C44 C45 114.1(3)
C43 C44 H44 122.9
C45 C44 H44 122.9
C44 C43 S2 112.4(3)
C44 C43 H43 123.8
S2 C43 H43 123.8
O3 C33 N3 125.6(3)
O3 C33 C34 116.6(2)
N3 C33 C34 117.7(2)
C39 C34 C35 118.8(3)
C39 C34 C33 121.2(3)
C35 C34 C33 120.1(3)
C36 C35 C34 120.4(3)
C36 C35 H35 119.8
C34 C35 H35 119.8
C35 C36 C37 120.2(3)
C35 C36 H36 119.9
C37 C36 H36 119.9
O4 C37 C38 124.4(3)
O4 C37 C36 115.7(3)
C38 C37 C36 119.9(3)
O4 C40 H40C 109.5
O4 C40 H40A 109.5
H40C C40 H40A 109.5
O4 C40 H40B 109.5
H40C C40 H40B 109.5
H40A C40 H40B 109.5
C39 C38 C37 119.2(3)
C39 C38 H38 120.4
C37 C38 H38 120.4
C38 C39 C34 121.5(3)
C38 C39 H39 119.3
C34 C39 H39 119.3

loop_
_geom_bond_atom_site_label_1
_geom_bond_atom_site_label_2
_geom_bond_distance
Pd1 O1 2.015(2)
Pd1 N2 2.057(2)
Pd1 Cl1 2.2667(10)
Pd1 P1 2.2773(9)
Pd2 O3 2.010(2)
Pd2 N4 2.048(2)
Pd2 P2 2.2694(9)
Pd2 Cl2 2.2718(11)
P2 C53 1.816(3)
P2 C47 1.817(3)
P2 C59 1.821(3)
S1 C11 1.713(4)
S1 C10 1.732(3)
S2 C43 1.720(4)
S2 C42 1.729(3)
P1 C21 1.815(3)
P1 C27 1.820(3)
P1 C15 1.823(3)
O1 C1 1.302(3)
O2 C5 1.364(4)
O2 C8 1.411(6)
O3 C33 1.304(3)
O4 C37 1.356(4)
O4 C40 1.404(6)
N1 C1 1.306(4)
N1 N2 1.392(3)
N4 C41 1.280(4)
N4 N3 1.391(3)
N3 C33 1.306(4)
C1 C2 1.480(4)
N2 C9 1.282(3)
C9 C10 1.431(4)
C9 H9 0.9300
C10 C13 1.396(4)
C13 C12 1.421(5)
C13 C14 1.473(5)
C14 H14C 0.9600
C14 H14A 0.9600
C14 H14B 0.9600
C12 C11 1.338(6)
C12 H12 0.9300
C11 H11 0.9300
C2 C7 1.386(4)
C2 C3 1.397(4)
C3 C4 1.382(5)
C3 H3 0.9300
C4 C5 1.388(5)
C4 H4 0.9300
C5 C6 1.394(5)
C8 H8C 0.9600
C8 H8B 0.9600
C8 H8A 0.9600
C6 C7 1.386(4)
C6 H6 0.9300
C7 H7 0.9300
C15 C20 1.385(5)
C15 C16 1.392(4)
C20 C19 1.382(6)
C20 H20 0.9300
C19 C18 1.347(7)
C19 H19 0.9300
C18 C17 1.381(6)
C18 H18 0.9300
C17 C16 1.393(5)
C17 H17 0.9300
C16 H16 0.9300
C21 C22 1.384(4)
C21 C26 1.397(4)
C26 C25 1.373(4)
C26 H26 0.9300
C25 C24 1.385(5)
C25 H25 0.9300
C24 C23 1.369(5)
C24 H24 0.9300
C23 C22 1.384(5)
C23 H23 0.9300
C22 H22 0.9300
C27 C28 1.383(4)
C27 C32 1.391(5)
C28 C29 1.390(4)
C28 H28 0.9300
C29 C30 1.366(6)
C29 H29 0.9300
C30 C31 1.376(6)
C30 H30 0.9300
C31 C32 1.381(5)
C31 H31 0.9300
C32 H32 0.9300
C47 C48 1.375(4)
C47 C52 1.395(5)
C48 C49 1.387(5)
C48 H48 0.9300
C49 C50 1.375(6)
C49 H49 0.9300
C50 C51 1.377(6)
C50 H50 0.9300
C51 C52 1.375(6)
C51 H51 0.9300
C52 H52 0.9300
C53 C58 1.377(4)
C53 C54 1.385(5)
C54 C55 1.373(5)
C54 H54 0.9300
C55 C56 1.354(6)
C55 H55 0.9300
C56 C57 1.363(6)
C56 H56 0.9300
C57 C58 1.381(5)
C57 H57 0.9300
C58 H58 0.9300
C59 C64 1.382(4)
C59 C60 1.388(5)
C60 C61 1.388(6)
C60 H60 0.9300
C61 C62 1.379(7)
C61 H61 0.9300
C62 C63 1.365(6)
C62 H62 0.9300
C63 C64 1.393(5)
C63 H63 0.9300
C64 H64 0.9300
C41 C42 1.438(4)
C41 H41 0.9300
C42 C45 1.392(4)
C45 C44 1.418(5)
C45 C46 1.491(5)
C46 H46C 0.9600
C46 H46A 0.9600
C46 H46B 0.9600
C44 C43 1.327(6)
C44 H44 0.9300
C43 H43 0.9300
C33 C34 1.480(4)
C34 C39 1.386(4)
C34 C35 1.393(4)
C35 C36 1.380(4)
C35 H35 0.9300
C36 C37 1.392(5)
C36 H36 0.9300
C37 C38 1.391(5)
C40 H40C 0.9600
C40 H40A 0.9600
C40 H40B 0.9600
C38 C39 1.383(4)
C38 H38 0.9300
C39 H39 0.9300
